data_7038480
loop_
_publ_author_name
'Phanopoulos, Andreas'
'White, Andrew J. P.'
'Long, Nicholas J.'
'Miller, Philip W.'

_publ_section_title
;
 Insight into the stereoelectronic parameters of N-triphos ligands via
 coordination to tungsten(0).
;
_journal_issue 13
_journal_name_full 'Dalton transactions (Cambridge, England : 2003)'
_journal_page_first 5536
_journal_page_last 5548
_journal_paper_doi 10.1039/c6dt00170j
_journal_volume 45
_journal_year 2016
_chemical_formula_moiety 'C35 H52 N2 O4 P2 W, 0.5(C7 H8)'
_chemical_formula_sum 'C38.5 H56 N2 O4 P2 W'
_chemical_formula_weight 856.64
_chemical_name_systematic
; 
 ? 
;
_space_group_IT_number 14
_symmetry_cell_setting monoclinic
_symmetry_space_group_name_Hall '-P 2ybc'
_symmetry_space_group_name_H-M 'P 1 21/c 1'
_atom_sites_solution_hydrogens geom
_atom_sites_solution_primary direct
_atom_sites_solution_secondary difmap
_audit_creation_method SHELXL
_audit_update_record
;
2015-07-13 deposited with the CCDC.
2016-02-19 downloaded from the CCDC.
;
_cell_angle_alpha 90.00
_cell_angle_beta 100.3336(14)
_cell_angle_gamma 90.00
_cell_formula_units_Z 8
_cell_length_a 37.9478(5)
_cell_length_b 10.57997(15)
_cell_length_c 19.1922(3)
_cell_measurement_reflns_used 24342
_cell_measurement_temperature 173
_cell_measurement_theta_max 32.7112
_cell_measurement_theta_min 2.9045
_cell_volume 7580.43(19)
_computing_cell_refinement 'CrysAlis RED, Oxford Diffraction Ltd'
_computing_data_collection 'CrysAlis CCD, Oxford Diffraction Ltd'
_computing_data_reduction 'CrysAlis RED, Oxford Diffraction Ltd'
_computing_molecular_graphics 'Bruker SHELXTL'
_computing_publication_material 'Bruker SHELXTL'
_computing_structure_refinement 'SHELXL-97 (Sheldrick, 1997)'
_computing_structure_solution 'SHELXS-97 (Sheldrick, 1990)'
_diffrn_ambient_temperature 173
_diffrn_detector_area_resol_mean 15.9825
_diffrn_measured_fraction_theta_full 0.982
_diffrn_measured_fraction_theta_max 0.913
_diffrn_measurement_device_type 'OD Xcalibur 3'
_diffrn_measurement_method 'omega scans'
_diffrn_radiation_monochromator graphite
_diffrn_radiation_source 'Enhance (Mo) X-ray Source'
_diffrn_radiation_type MoK\a
_diffrn_radiation_wavelength 0.71073
_diffrn_reflns_av_R_equivalents 0.0350
_diffrn_reflns_av_sigmaI/netI 0.0573
_diffrn_reflns_limit_h_max 57
_diffrn_reflns_limit_h_min -57
_diffrn_reflns_limit_k_max 15
_diffrn_reflns_limit_k_min -15
_diffrn_reflns_limit_l_max 22
_diffrn_reflns_limit_l_min -28
_diffrn_reflns_number 81655
_diffrn_reflns_theta_full 31.50
_diffrn_reflns_theta_max 32.79
_diffrn_reflns_theta_min 2.91
_exptl_absorpt_coefficient_mu 3.173
_exptl_absorpt_correction_T_max 0.811
_exptl_absorpt_correction_T_min 0.553
_exptl_absorpt_correction_type analytical
_exptl_absorpt_process_details
; 
CrysAlisPro, Agilent Technologies, 
Version 1.171.35.21 (release 20-01-2012 CrysAlis171 .NET) 
(compiled Jan 23 2012,18:06:46) 
Analytical numeric absorption correction using a multifaceted crystal 
model based on expressions derived by R.C. Clark & J.S. Reid. 
(Clark, R. C. & Reid, J. S. (1995). Acta Cryst. A51, 887-897) 
;
_exptl_crystal_colour Colourless
_exptl_crystal_density_diffrn 1.501
_exptl_crystal_density_method 'not measured'
_exptl_crystal_description blocks
_exptl_crystal_F_000 3496
_exptl_crystal_size_max 0.25
_exptl_crystal_size_mid 0.19
_exptl_crystal_size_min 0.07
_refine_diff_density_max 1.696
_refine_diff_density_min -2.104
_refine_diff_density_rms 0.134
_refine_ls_extinction_method none
_refine_ls_goodness_of_fit_ref 1.511
_refine_ls_hydrogen_treatment constr
_refine_ls_matrix_type full
_refine_ls_number_parameters 867
_refine_ls_number_reflns 25641
_refine_ls_number_restraints 192
_refine_ls_restrained_S_all 1.508
_refine_ls_R_factor_all 0.1260
_refine_ls_R_factor_gt 0.0817
_refine_ls_shift/su_max 0.005
_refine_ls_shift/su_mean 0.000
_refine_ls_structure_factor_coef Fsqd
_refine_ls_weighting_details 'calc w=1/[\s^2^(Fo^2^)+(0.0000P)^2^+18.3223P] where P=(Fo^2^+2Fc^2^)/3'
_refine_ls_weighting_scheme calc
_refine_ls_wR_factor_gt 0.0978
_refine_ls_wR_factor_ref 0.1077
_reflns_number_gt 15781
_reflns_number_total 25641
_reflns_threshold_expression >2sigma(I)
_cod_data_source_file c6dt00170j2.cif
_cod_data_source_block 10
_cod_depositor_comments
;
The following automatic conversions were performed:

'_symmetry_cell_setting' value 'Monoclinic' changed to 'monoclinic'
according to
/usr/data/users/saulius/crontab/automatic-downloads/rss-feeds/RSC/lib/dictionaries/cif_core.dic
dictionary named 'cif_core.dic' version 2.4.2 from 2011-04-26.

Automatic conversion script
Id: cif_fix_values 4268 2015-11-12 08:31:59Z antanas 

 Adding full bibliography for 7038473--7038480.cif.
;
_cod_original_sg_symbol_H-M P2(1)/c
_cod_original_formula_sum 'C38.50 H56 N2 O4 P2 W'
_cod_database_code 7038480

loop_
_symmetry_equiv_pos_as_xyz
'x, y, z'
'-x, y+1/2, -z+1/2'
'-x, -y, -z'
'x, -y-1/2, z-1/2'

loop_
_atom_site_label
_atom_site_type_symbol
_atom_site_fract_x
_atom_site_fract_y
_atom_site_fract_z
_atom_site_U_iso_or_equiv
_atom_site_adp_type
_atom_site_occupancy
_atom_site_symmetry_multiplicity
_atom_site_calc_flag
_atom_site_refinement_flags
_atom_site_disorder_assembly
_atom_site_disorder_group
W1A W 0.385384(7) 0.59623(2) 0.481225(16) 0.01444(5) Uani 1 1 d . A .
N1A N 0.35017(13) 0.3241(5) 0.3411(3) 0.0164(10) Uani 1 1 d D . .
C2A C 0.32445(15) 0.3664(6) 0.3836(3) 0.0159(12) Uani 1 1 d . A .
H2AA H 0.3064 0.2990 0.3838 0.019 Uiso 1 1 calc R . .
H2AB H 0.3119 0.4416 0.3607 0.019 Uiso 1 1 calc R . .
P3A P 0.34371(4) 0.40724(14) 0.47724(9) 0.0122(3) Uani 1 1 d . . .
C4A C 0.37178(16) 0.4219(5) 0.3142(3) 0.0159(12) Uani 1 1 d . A .
H4AA H 0.3561 0.4942 0.2966 0.019 Uiso 1 1 calc R . .
H4AB H 0.3816 0.3872 0.2738 0.019 Uiso 1 1 calc R . .
P5A P 0.40942(4) 0.47930(13) 0.38277(8) 0.0111(3) Uani 1 1 d . . .
C6A C 0.3473(3) 0.2043(6) 0.3126(7) 0.018(2) Uani 0.68(4) 1 d PGDU A 1
N7A N 0.3734(2) 0.1778(10) 0.2723(6) 0.022(2) Uani 0.68(4) 1 d PGU A 1
C8A C 0.3758(3) 0.0574(12) 0.2445(5) 0.028(2) Uani 0.68(4) 1 d PGU A 1
H8AA H 0.3936 0.0393 0.2170 0.034 Uiso 0.68(4) 1 calc PR A 1
C9A C 0.3521(4) -0.0366(6) 0.2572(5) 0.022(2) Uani 0.68(4) 1 d PGU A 1
H9AA H 0.3537 -0.1189 0.2382 0.027 Uiso 0.68(4) 1 calc PR A 1
C10A C 0.3260(4) -0.0101(8) 0.2975(6) 0.030(2) Uani 0.68(4) 1 d PGU A 1
H10A H 0.3098 -0.0743 0.3061 0.037 Uiso 0.68(4) 1 calc PR A 1
C11A C 0.3236(3) 0.1103(11) 0.3252(7) 0.027(2) Uani 0.68(4) 1 d PGU A 1
H11A H 0.3058 0.1284 0.3528 0.033 Uiso 0.68(4) 1 calc PR A 1
C6' C 0.3517(7) 0.2028(14) 0.3101(15) 0.011(3) Uiso 0.32(4) 1 d PGDU A 2
N7' N 0.3229(6) 0.132(2) 0.3239(14) 0.026(4) Uiso 0.32(4) 1 d PGU A 2
C8' C 0.3179(6) 0.009(2) 0.2981(13) 0.030(4) Uiso 0.32(4) 1 d PGU A 2
H8'A H 0.2982 -0.0396 0.3075 0.036 Uiso 0.32(4) 1 calc PR A 2
C9' C 0.3416(7) -0.0426(13) 0.2586(12) 0.024(4) Uiso 0.32(4) 1 d PGU A 2
H9'A H 0.3382 -0.1265 0.2410 0.029 Uiso 0.32(4) 1 calc PR A 2
C10' C 0.3704(6) 0.029(2) 0.2448(12) 0.028(4) Uiso 0.32(4) 1 d PGU A 2
H10C H 0.3866 -0.0068 0.2178 0.033 Uiso 0.32(4) 1 calc PR A 2
C11' C 0.3754(6) 0.151(2) 0.2706(14) 0.020(4) Uiso 0.32(4) 1 d PGU A 2
H11C H 0.3951 0.1998 0.2611 0.024 Uiso 0.32(4) 1 calc PR A 2
C12A C 0.36239(14) 0.2488(5) 0.5121(4) 0.0144(12) Uani 1 1 d . A .
H12A H 0.3782 0.2186 0.4791 0.017 Uiso 1 1 calc R . .
C13A C 0.38616(17) 0.2603(6) 0.5856(4) 0.0214(14) Uani 1 1 d . . .
H13A H 0.3713 0.2835 0.6211 0.026 Uiso 1 1 calc R A .
H13B H 0.4042 0.3277 0.5849 0.026 Uiso 1 1 calc R . .
C14A C 0.40523(18) 0.1337(6) 0.6065(4) 0.0255(16) Uani 1 1 d . A .
H14A H 0.4218 0.1146 0.5734 0.031 Uiso 1 1 calc R . .
H14B H 0.4195 0.1404 0.6548 0.031 Uiso 1 1 calc R . .
C15A C 0.3780(2) 0.0261(6) 0.6042(4) 0.0279(16) Uani 1 1 d U . .
H15A H 0.3634 0.0399 0.6415 0.033 Uiso 1 1 calc R A .
H15B H 0.3909 -0.0551 0.6142 0.033 Uiso 1 1 calc R . .
C16A C 0.35326(18) 0.0186(6) 0.5318(4) 0.0257(15) Uani 1 1 d . A .
H16A H 0.3353 -0.0489 0.5328 0.031 Uiso 1 1 calc R . .
H16B H 0.3675 -0.0034 0.4951 0.031 Uiso 1 1 calc R . .
C17A C 0.33376(16) 0.1475(5) 0.5127(4) 0.0171(12) Uani 1 1 d . . .
H17A H 0.3181 0.1421 0.4656 0.020 Uiso 1 1 calc R A .
H17B H 0.3187 0.1688 0.5482 0.020 Uiso 1 1 calc R . .
C18A C 0.30005(15) 0.4281(5) 0.5079(4) 0.0157(12) Uani 1 1 d . A .
H18A H 0.2846 0.3541 0.4900 0.019 Uiso 1 1 calc R . .
C19A C 0.30285(17) 0.4317(6) 0.5882(4) 0.0199(13) Uani 1 1 d . . .
H19A H 0.3181 0.5039 0.6078 0.024 Uiso 1 1 calc R A .
H19B H 0.3144 0.3531 0.6091 0.024 Uiso 1 1 calc R . .
C20A C 0.26579(18) 0.4450(8) 0.6087(5) 0.0329(18) Uani 1 1 d . A .
H20A H 0.2513 0.3691 0.5928 0.040 Uiso 1 1 calc R . .
H20B H 0.2685 0.4501 0.6609 0.040 Uiso 1 1 calc R . .
C21A C 0.2463(2) 0.5621(8) 0.5758(4) 0.038(2) Uani 1 1 d . . .
H21A H 0.2220 0.5649 0.5875 0.046 Uiso 1 1 calc R A .
H21B H 0.2594 0.6387 0.5957 0.046 Uiso 1 1 calc R . .
C22A C 0.24363(17) 0.5612(7) 0.4960(4) 0.0296(17) Uani 1 1 d . A .
H22A H 0.2322 0.6406 0.4761 0.036 Uiso 1 1 calc R . .
H22B H 0.2283 0.4899 0.4757 0.036 Uiso 1 1 calc R . .
C23A C 0.28057(17) 0.5485(6) 0.4751(4) 0.0226(14) Uani 1 1 d . . .
H23A H 0.2952 0.6238 0.4915 0.027 Uiso 1 1 calc R A .
H23B H 0.2778 0.5444 0.4229 0.027 Uiso 1 1 calc R . .
C24A C 0.43500(16) 0.5764(6) 0.3273(3) 0.0161(12) Uani 1 1 d . A .
H24A H 0.4414 0.5187 0.2902 0.019 Uiso 1 1 calc R . .
C25A C 0.41345(18) 0.6855(6) 0.2882(4) 0.0210(14) Uani 1 1 d . . .
H25A H 0.3916 0.6521 0.2577 0.025 Uiso 1 1 calc R A .
H25B H 0.4059 0.7443 0.3229 0.025 Uiso 1 1 calc R . .
C26A C 0.4361(2) 0.7558(7) 0.2432(4) 0.0301(17) Uani 1 1 d . A .
H26A H 0.4417 0.6985 0.2058 0.036 Uiso 1 1 calc R . .
H26B H 0.4223 0.8281 0.2197 0.036 Uiso 1 1 calc R . .
C27A C 0.4706(2) 0.8037(7) 0.2870(5) 0.0344(18) Uani 1 1 d . . .
H27A H 0.4651 0.8671 0.3214 0.041 Uiso 1 1 calc R A .
H27B H 0.4851 0.8458 0.2555 0.041 Uiso 1 1 calc R . .
C28A C 0.49234(18) 0.6961(7) 0.3267(4) 0.0274(16) Uani 1 1 d . A .
H28A H 0.5138 0.7313 0.3575 0.033 Uiso 1 1 calc R . .
H28B H 0.5005 0.6386 0.2921 0.033 Uiso 1 1 calc R . .
C29A C 0.47037(16) 0.6213(6) 0.3719(4) 0.0183(13) Uani 1 1 d . . .
H29A H 0.4653 0.6753 0.4111 0.022 Uiso 1 1 calc R A .
H29B H 0.4843 0.5473 0.3929 0.022 Uiso 1 1 calc R . .
C30A C 0.43575(15) 0.3286(5) 0.3986(3) 0.0123(11) Uani 1 1 d . A .
H30A H 0.4173 0.2612 0.3990 0.015 Uiso 1 1 calc R . .
C31A C 0.45556(17) 0.2906(6) 0.3382(4) 0.0199(13) Uani 1 1 d . . .
H31A H 0.4391 0.2968 0.2921 0.024 Uiso 1 1 calc R A .
H31B H 0.4759 0.3487 0.3373 0.024 Uiso 1 1 calc R . .
C32A C 0.4694(2) 0.1537(6) 0.3499(4) 0.0299(17) Uani 1 1 d . A .
H32A H 0.4490 0.0954 0.3489 0.036 Uiso 1 1 calc R . .
H32B H 0.4822 0.1293 0.3113 0.036 Uiso 1 1 calc R . .
C33A C 0.49458(19) 0.1423(7) 0.4204(4) 0.0280(16) Uani 1 1 d . . .
H33A H 0.5160 0.1955 0.4200 0.034 Uiso 1 1 calc R A .
H33B H 0.5026 0.0535 0.4280 0.034 Uiso 1 1 calc R . .
C34A C 0.47613(18) 0.1838(6) 0.4807(4) 0.0213(14) Uani 1 1 d . A .
H34A H 0.4936 0.1808 0.5257 0.026 Uiso 1 1 calc R . .
H34B H 0.4566 0.1236 0.4847 0.026 Uiso 1 1 calc R . .
C35A C 0.46042(16) 0.3177(5) 0.4705(3) 0.0176(12) Uani 1 1 d . . .
H35A H 0.4468 0.3367 0.5087 0.021 Uiso 1 1 calc R A .
H35B H 0.4801 0.3800 0.4735 0.021 Uiso 1 1 calc R . .
C36A C 0.34710(16) 0.6747(6) 0.4064(4) 0.0197(13) Uani 1 1 d . . .
O36A O 0.32659(15) 0.7251(5) 0.3651(3) 0.0384(15) Uani 1 1 d . A .
C37A C 0.41279(17) 0.7583(5) 0.4728(4) 0.0182(12) Uani 1 1 d U . .
O37A O 0.42526(14) 0.8546(4) 0.4672(3) 0.0320(13) Uani 1 1 d U A .
C38A C 0.36353(15) 0.6780(6) 0.5579(3) 0.0150(11) Uani 1 1 d . . .
O38A O 0.35187(16) 0.7235(4) 0.6013(3) 0.0324(13) Uani 1 1 d . A .
C39A C 0.42700(16) 0.5498(6) 0.5596(4) 0.0182(13) Uani 1 1 d . . .
O39A O 0.44965(13) 0.5383(5) 0.6080(3) 0.0312(13) Uani 1 1 d . A .
W1B W 0.113865(9) 0.59634(3) 0.019432(19) 0.02583(7) Uani 1 1 d . B .
N1B N 0.14823(18) 0.3223(6) 0.1611(3) 0.0292(14) Uani 1 1 d D . .
C2B C 0.17390(19) 0.3638(7) 0.1188(4) 0.0289(16) Uani 1 1 d . B .
H2BA H 0.1918 0.2958 0.1185 0.035 Uiso 1 1 calc R . .
H2BB H 0.1867 0.4383 0.1420 0.035 Uiso 1 1 calc R . .
P3B P 0.15486(5) 0.40664(18) 0.02444(11) 0.0239(4) Uani 1 1 d . . .
C4B C 0.1277(2) 0.4226(7) 0.1862(4) 0.0328(18) Uani 1 1 d . B .
H4BA H 0.1438 0.4945 0.2020 0.039 Uiso 1 1 calc R . .
H4BB H 0.1181 0.3917 0.2278 0.039 Uiso 1 1 calc R . .
P5B P 0.08951(5) 0.47998(19) 0.11763(11) 0.0292(4) Uani 1 1 d . . .
C6B C 0.1525(3) 0.2050(7) 0.1899(6) 0.031(3) Uani 0.63(3) 1 d PGDU B 1
N7B N 0.1243(3) 0.1770(9) 0.2244(7) 0.040(3) Uani 0.63(3) 1 d PGU B 1
C8B C 0.1212(3) 0.0567(11) 0.2518(7) 0.032(3) Uani 0.63(3) 1 d PGU B 1
H8BA H 0.1019 0.0375 0.2754 0.039 Uiso 0.63(3) 1 calc PR B 1
C9B C 0.1464(4) -0.0356(7) 0.2447(6) 0.038(3) Uani 0.63(3) 1 d PGU B 1
H9BA H 0.1443 -0.1178 0.2635 0.046 Uiso 0.63(3) 1 calc PR B 1
C10B C 0.1747(3) -0.0075(8) 0.2103(8) 0.034(3) Uani 0.63(3) 1 d PGU B 1
H10B H 0.1919 -0.0706 0.2054 0.041 Uiso 0.63(3) 1 calc PR B 1
C11B C 0.1777(3) 0.1127(10) 0.1829(7) 0.026(2) Uani 0.63(3) 1 d PGU B 1
H11B H 0.1971 0.1319 0.1593 0.031 Uiso 0.63(3) 1 calc PR B 1
C6" C 0.1463(6) 0.2029(12) 0.1872(11) 0.017(3) Uiso 0.37(3) 1 d PGDU B 2
N7" N 0.1714(5) 0.1233(17) 0.1653(10) 0.029(4) Uiso 0.37(3) 1 d PGU B 2
C8" C 0.1763(5) 0.0017(16) 0.1926(12) 0.039(4) Uiso 0.37(3) 1 d PGU B 2
H8"A H 0.1934 -0.0527 0.1776 0.046 Uiso 0.37(3) 1 calc PR B 2
C9" C 0.1562(6) -0.0404(12) 0.2418(11) 0.040(4) Uiso 0.37(3) 1 d PGU B 2
H9"A H 0.1595 -0.1236 0.2605 0.048 Uiso 0.37(3) 1 calc PR B 2
C10" C 0.1311(6) 0.0392(17) 0.2637(10) 0.026(4) Uiso 0.37(3) 1 d PGU B 2
H10D H 0.1174 0.0104 0.2973 0.031 Uiso 0.37(3) 1 calc PR B 2
C11" C 0.1262(5) 0.1609(16) 0.2364(11) 0.032(4) Uiso 0.37(3) 1 d PGU B 2
H11D H 0.1091 0.2153 0.2513 0.038 Uiso 0.37(3) 1 calc PR B 2
C12B C 0.1380(2) 0.2553(7) -0.0125(4) 0.0282(16) Uani 1 1 d . B .
H12B H 0.1219 0.2264 0.0203 0.034 Uiso 1 1 calc R . .
C13B C 0.1132(2) 0.2602(7) -0.0849(4) 0.0332(19) Uani 1 1 d . . .
H13C H 0.0945 0.3250 -0.0837 0.040 Uiso 1 1 calc R B .
H13D H 0.1273 0.2862 -0.1212 0.040 Uiso 1 1 calc R . .
C14B C 0.0954(2) 0.1347(8) -0.1062(5) 0.043(2) Uani 1 1 d . B .
H14C H 0.0783 0.1154 -0.0743 0.052 Uiso 1 1 calc R . .
H14D H 0.0815 0.1416 -0.1550 0.052 Uiso 1 1 calc R . .
C15B C 0.1217(2) 0.0273(8) -0.1033(5) 0.045(2) Uani 1 1 d . . .
H15C H 0.1364 0.0391 -0.1406 0.054 Uiso 1 1 calc R B .
H15D H 0.1085 -0.0535 -0.1126 0.054 Uiso 1 1 calc R . .
C16B C 0.1460(2) 0.0213(7) -0.0315(5) 0.040(2) Uani 1 1 d . B .
H16C H 0.1317 -0.0016 0.0049 0.049 Uiso 1 1 calc R . .
H16D H 0.1643 -0.0454 -0.0322 0.049 Uiso 1 1 calc R . .
C17B C 0.16432(19) 0.1445(7) -0.0125(5) 0.0328(18) Uani 1 1 d . . .
H17C H 0.1803 0.1630 -0.0466 0.039 Uiso 1 1 calc R B .
H17D H 0.1794 0.1373 0.0351 0.039 Uiso 1 1 calc R . .
C18B C 0.19835(19) 0.4300(7) -0.0058(4) 0.0266(15) Uani 1 1 d . B .
H18B H 0.2137 0.3558 0.0119 0.032 Uiso 1 1 calc R . .
C19B C 0.1953(2) 0.4314(8) -0.0868(4) 0.0320(17) Uani 1 1 d . . .
H19C H 0.1839 0.3520 -0.1068 0.038 Uiso 1 1 calc R B .
H19D H 0.1798 0.5028 -0.1069 0.038 Uiso 1 1 calc R . .
C20B C 0.2321(2) 0.4448(8) -0.1078(5) 0.0376(19) Uani 1 1 d . B .
H20C H 0.2291 0.4515 -0.1600 0.045 Uiso 1 1 calc R . .
H20D H 0.2465 0.3681 -0.0929 0.045 Uiso 1 1 calc R . .
C21B C 0.2522(2) 0.5611(8) -0.0740(5) 0.040(2) Uani 1 1 d . . .
H21C H 0.2767 0.5621 -0.0854 0.048 Uiso 1 1 calc R B .
H21D H 0.2397 0.6385 -0.0941 0.048 Uiso 1 1 calc R . .
C22B C 0.2547(2) 0.5613(8) 0.0056(5) 0.0350(19) Uani 1 1 d . B .
H22C H 0.2660 0.6412 0.0251 0.042 Uiso 1 1 calc R . .
H22D H 0.2703 0.4907 0.0262 0.042 Uiso 1 1 calc R . .
C23B C 0.21827(18) 0.5481(7) 0.0271(4) 0.0273(15) Uani 1 1 d . . .
H23C H 0.2037 0.6241 0.0118 0.033 Uiso 1 1 calc R B .
H23D H 0.2214 0.5426 0.0794 0.033 Uiso 1 1 calc R . .
C24B C 0.0649(2) 0.5732(7) 0.1732(5) 0.0338(18) Uani 1 1 d . B .
H24B H 0.0586 0.5157 0.2106 0.041 Uiso 1 1 calc R . .
C25B C 0.0866(2) 0.6841(8) 0.2111(5) 0.042(2) Uani 1 1 d . . .
H25C H 0.0939 0.7417 0.1756 0.050 Uiso 1 1 calc R B .
H25D H 0.1086 0.6516 0.2416 0.050 Uiso 1 1 calc R . .
C26B C 0.0638(3) 0.7574(9) 0.2568(5) 0.049(2) Uani 1 1 d . B .
H26C H 0.0583 0.7015 0.2949 0.059 Uiso 1 1 calc R . .
H26D H 0.0776 0.8305 0.2794 0.059 Uiso 1 1 calc R . .
C27B C 0.0286(3) 0.8044(9) 0.2117(6) 0.051(3) Uani 1 1 d . . .
H27C H 0.0141 0.8477 0.2425 0.062 Uiso 1 1 calc R B .
H27D H 0.0340 0.8663 0.1764 0.062 Uiso 1 1 calc R . .
C28B C 0.0072(2) 0.6958(8) 0.1736(5) 0.044(2) Uani 1 1 d . B .
H28C H -0.0146 0.7294 0.1429 0.053 Uiso 1 1 calc R . .
H28D H -0.0005 0.6386 0.2089 0.053 Uiso 1 1 calc R . .
C29B C 0.0293(2) 0.6220(8) 0.1287(5) 0.039(2) Uani 1 1 d . . .
H29C H 0.0347 0.6770 0.0903 0.047 Uiso 1 1 calc R B .
H29D H 0.0151 0.5492 0.1066 0.047 Uiso 1 1 calc R . .
C30B C 0.0643(2) 0.3283(7) 0.1021(4) 0.0334(18) Uani 1 1 d . B .
H30B H 0.0828 0.2615 0.1006 0.040 Uiso 1 1 calc R . .
C31B C 0.0446(3) 0.2891(8) 0.1613(5) 0.045(2) Uani 1 1 d . . .
H31C H 0.0611 0.2948 0.2074 0.054 Uiso 1 1 calc R B .
H31D H 0.0244 0.3477 0.1625 0.054 Uiso 1 1 calc R . .
C32B C 0.0305(3) 0.1556(8) 0.1505(5) 0.049(2) Uani 1 1 d . B .
H32C H 0.0180 0.1324 0.1897 0.059 Uiso 1 1 calc R . .
H32D H 0.0508 0.0965 0.1512 0.059 Uiso 1 1 calc R . .
C33B C 0.0048(3) 0.1433(9) 0.0806(5) 0.050(3) Uani 1 1 d . . .
H33C H -0.0165 0.1973 0.0812 0.060 Uiso 1 1 calc R B .
H33D H -0.0034 0.0546 0.0737 0.060 Uiso 1 1 calc R . .
C34B C 0.0231(2) 0.1831(8) 0.0199(5) 0.042(2) Uani 1 1 d . B .
H34C H 0.0057 0.1792 -0.0251 0.050 Uiso 1 1 calc R . .
H34D H 0.0429 0.1238 0.0165 0.050 Uiso 1 1 calc R . .
C35B C 0.0380(2) 0.3174(8) 0.0312(5) 0.038(2) Uani 1 1 d . . .
H35C H 0.0179 0.3775 0.0309 0.046 Uiso 1 1 calc R B .
H35D H 0.0504 0.3402 -0.0081 0.046 Uiso 1 1 calc R . .
C36B C 0.1518(2) 0.6721(7) 0.0946(5) 0.0346(19) Uani 1 1 d . . .
O36B O 0.17338(17) 0.7233(6) 0.1355(4) 0.0528(19) Uani 1 1 d . B .
C37B C 0.0885(2) 0.7546(8) 0.0272(5) 0.041(2) Uani 1 1 d . . .
O37B O 0.07429(17) 0.8527(6) 0.0327(4) 0.0509(17) Uani 1 1 d . B .
C38B C 0.1354(2) 0.6759(7) -0.0538(5) 0.0335(18) Uani 1 1 d . . .
O38B O 0.14866(16) 0.7244(5) -0.0997(3) 0.0408(15) Uani 1 1 d . B .
C39B C 0.0739(2) 0.5493(7) -0.0621(4) 0.0322(17) Uani 1 1 d . . .
O39B O 0.05019(16) 0.5374(6) -0.1083(3) 0.0453(17) Uani 1 1 d . B .
C40 C 0.2896(6) 0.607(2) 0.1942(12) 0.035(6) Uiso 0.272(4) 1 d PDU C 1
H40A H 0.2989 0.5624 0.1566 0.053 Uiso 0.272(4) 1 calc PR C 1
H40B H 0.3096 0.6360 0.2303 0.053 Uiso 0.272(4) 1 calc PR C 1
H40C H 0.2755 0.6803 0.1739 0.053 Uiso 0.272(4) 1 calc PR C 1
C41 C 0.2684(4) 0.5277(14) 0.2244(9) 0.044(6) Uiso 0.272(4) 1 d PGDU C 1
C42 C 0.2712(6) 0.3973(15) 0.2183(13) 0.046(7) Uiso 0.272(4) 1 d PGDU C 1
H42A H 0.2880 0.3623 0.1926 0.055 Uiso 0.272(4) 1 calc PR C 1
C43 C 0.2494(7) 0.3182(13) 0.2500(15) 0.036(5) Uiso 0.272(4) 1 d PGDU C 1
H43A H 0.2514 0.2291 0.2459 0.043 Uiso 0.272(4) 1 calc PR C 1
C44 C 0.2248(6) 0.3695(18) 0.2877(12) 0.038(6) Uiso 0.272(4) 1 d PGDU C 1
H44A H 0.2099 0.3155 0.3093 0.045 Uiso 0.272(4) 1 calc PR C 1
C45 C 0.2220(5) 0.500(2) 0.2937(11) 0.042(6) Uiso 0.272(4) 1 d PGDU C 1
H45A H 0.2052 0.5349 0.3194 0.050 Uiso 0.272(4) 1 calc PR C 1
C46 C 0.2438(5) 0.5790(14) 0.2621(10) 0.030(5) Uiso 0.272(4) 1 d PGDU C 1
H46A H 0.2418 0.6681 0.2662 0.037 Uiso 0.272(4) 1 calc PR C 1
C40' C 0.2821(7) 0.399(2) 0.1985(15) 0.051(8) Uiso 0.259(10) 1 d PDU D 2
H40D H 0.3014 0.3579 0.2312 0.076 Uiso 0.259(10) 1 calc PR D 2
H40E H 0.2921 0.4666 0.1728 0.076 Uiso 0.259(10) 1 calc PR D 2
H40F H 0.2700 0.3371 0.1646 0.076 Uiso 0.259(10) 1 calc PR D 2
C41' C 0.2582(4) 0.4497(15) 0.2355(9) 0.028(5) Uiso 0.259(10) 1 d PGDU D 2
C42' C 0.2374(6) 0.3714(13) 0.2700(12) 0.048(7) Uiso 0.259(10) 1 d PGDU D 2
H42B H 0.2399 0.2822 0.2677 0.058 Uiso 0.259(10) 1 calc PR D 2
C43' C 0.2129(5) 0.4235(19) 0.3077(12) 0.040(6) Uiso 0.259(10) 1 d PGDU D 2
H43B H 0.1987 0.3700 0.3313 0.048 Uiso 0.259(10) 1 calc PR D 2
C44' C 0.2093(5) 0.554(2) 0.3111(11) 0.061(9) Uiso 0.259(10) 1 d PGDU D 2
H44B H 0.1926 0.5896 0.3369 0.073 Uiso 0.259(10) 1 calc PR D 2
C45' C 0.2301(6) 0.6323(14) 0.2767(13) 0.048(7) Uiso 0.259(10) 1 d PGDU D 2
H45B H 0.2275 0.7215 0.2790 0.058 Uiso 0.259(10) 1 calc PR D 2
C46' C 0.2545(5) 0.5802(14) 0.2389(11) 0.037(7) Uiso 0.259(10) 1 d PGDU D 2
H46B H 0.2687 0.6338 0.2154 0.045 Uiso 0.259(10) 1 calc PR D 2
C40" C 0.2561(7) 0.7157(19) 0.2396(15) 0.041(8) Uiso 0.254(11) 1 d PD E 3
H40G H 0.2806 0.7479 0.2439 0.061 Uiso 0.254(11) 1 calc PR E 3
H40H H 0.2457 0.7450 0.2799 0.061 Uiso 0.254(11) 1 calc PR E 3
H40I H 0.2416 0.7467 0.1955 0.061 Uiso 0.254(11) 1 calc PR E 3
C41" C 0.2566(5) 0.5878(14) 0.2389(11) 0.049(8) Uiso 0.254(11) 1 d PGDU E 3
C42" C 0.2800(6) 0.525(2) 0.2028(14) 0.049(7) Uiso 0.254(11) 1 d PGDU E 3
H42C H 0.2956 0.5715 0.1789 0.058 Uiso 0.254(11) 1 calc PR E 3
C43" C 0.2806(7) 0.393(2) 0.2018(16) 0.048(8) Uiso 0.254(11) 1 d PGDU E 3
H43C H 0.2966 0.3503 0.1772 0.058 Uiso 0.254(11) 1 calc PR E 3
C44" C 0.2578(7) 0.3251(15) 0.2369(14) 0.043(7) Uiso 0.254(11) 1 d PGDU E 3
H44C H 0.2582 0.2354 0.2362 0.051 Uiso 0.254(11) 1 calc PR E 3
C45" C 0.2344(6) 0.3882(19) 0.2729(13) 0.041(6) Uiso 0.254(11) 1 d PGDU E 3
H45C H 0.2188 0.3415 0.2968 0.049 Uiso 0.254(11) 1 calc PR E 3
C46" C 0.2338(5) 0.5196(19) 0.2739(11) 0.029(5) Uiso 0.254(11) 1 d PGDU E 3
H46C H 0.2178 0.5626 0.2986 0.035 Uiso 0.254(11) 1 calc PR E 3
C40* C 0.2165(9) 0.652(3) 0.2984(19) 0.052(10) Uiso 0.215(12) 1 d PDU F 4
H40J H 0.2243 0.6562 0.3499 0.078 Uiso 0.215(12) 1 calc PR F 4
H40K H 0.1908 0.6343 0.2875 0.078 Uiso 0.215(12) 1 calc PR F 4
H40L H 0.2214 0.7327 0.2772 0.078 Uiso 0.215(12) 1 calc PR F 4
C41* C 0.2346(6) 0.5581(19) 0.2717(13) 0.042(7) Uiso 0.215(12) 1 d PGDU F 4
C42* C 0.2604(8) 0.5866(19) 0.2310(16) 0.055(8) Uiso 0.215(12) 1 d PGDU F 4
H42D H 0.2655 0.6723 0.2218 0.067 Uiso 0.215(12) 1 calc PR F 4
C43* C 0.2787(8) 0.490(3) 0.2038(16) 0.039(7) Uiso 0.215(12) 1 d PGDU F 4
H43D H 0.2963 0.5094 0.1760 0.047 Uiso 0.215(12) 1 calc PR F 4
C44* C 0.2712(8) 0.365(2) 0.2172(16) 0.043(7) Uiso 0.215(12) 1 d PGDU F 4
H44D H 0.2836 0.2984 0.1986 0.051 Uiso 0.215(12) 1 calc PR F 4
C45* C 0.2454(8) 0.3360(17) 0.2579(16) 0.043(7) Uiso 0.215(12) 1 d PGDU F 4
H45D H 0.2402 0.2503 0.2671 0.051 Uiso 0.215(12) 1 calc PR F 4
C46* C 0.2271(6) 0.433(2) 0.2852(13) 0.038(6) Uiso 0.215(12) 1 d PGDU F 4
H46D H 0.2095 0.4132 0.3130 0.045 Uiso 0.215(12) 1 calc PR F 4

loop_
_atom_site_aniso_label
_atom_site_aniso_U_11
_atom_site_aniso_U_22
_atom_site_aniso_U_33
_atom_site_aniso_U_23
_atom_site_aniso_U_13
_atom_site_aniso_U_12
W1A 0.01309(9) 0.01141(9) 0.01992(12) 0.00086(10) 0.00595(9) 0.00052(9)
N1A 0.014(2) 0.018(2) 0.017(3) 0.000(2) 0.003(2) -0.0016(18)
C2A 0.013(2) 0.020(3) 0.016(3) 0.001(2) 0.006(2) 0.003(2)
P3A 0.0126(6) 0.0102(6) 0.0139(7) -0.0005(5) 0.0027(6) 0.0015(5)
C4A 0.018(3) 0.015(3) 0.015(3) 0.002(2) 0.003(2) 0.002(2)
P5A 0.0126(6) 0.0076(6) 0.0141(7) 0.0042(5) 0.0053(6) 0.0016(5)
C6A 0.014(4) 0.025(4) 0.016(4) 0.005(3) 0.004(4) 0.005(3)
N7A 0.026(4) 0.015(4) 0.028(4) -0.001(4) 0.010(3) 0.007(3)
C8A 0.029(5) 0.023(5) 0.032(5) -0.003(4) 0.007(4) 0.004(4)
C9A 0.025(6) 0.010(4) 0.032(5) -0.005(3) 0.005(4) 0.003(3)
C10A 0.032(5) 0.022(5) 0.040(6) 0.004(4) 0.013(5) -0.001(4)
C11A 0.039(5) 0.017(5) 0.027(5) 0.001(4) 0.010(4) -0.002(4)
C12A 0.007(2) 0.013(3) 0.023(3) 0.002(2) 0.002(2) -0.0032(19)
C13A 0.023(3) 0.018(3) 0.023(4) 0.000(3) 0.004(3) -0.008(2)
C14A 0.021(3) 0.020(3) 0.033(4) 0.013(3) -0.002(3) 0.004(2)
C15A 0.033(3) 0.018(3) 0.030(4) 0.017(3) 0.000(3) -0.006(3)
C16A 0.026(3) 0.013(3) 0.040(4) 0.000(3) 0.012(3) 0.009(2)
C17A 0.020(3) 0.008(2) 0.022(3) 0.003(2) 0.000(2) -0.002(2)
C18A 0.011(2) 0.011(3) 0.026(3) -0.002(2) 0.005(2) 0.0022(19)
C19A 0.019(3) 0.019(3) 0.023(3) -0.002(2) 0.005(3) -0.001(2)
C20A 0.020(3) 0.045(5) 0.040(5) -0.006(4) 0.021(3) -0.006(3)
C21A 0.036(4) 0.045(5) 0.039(5) 0.008(4) 0.018(4) 0.010(4)
C22A 0.014(3) 0.029(4) 0.048(5) 0.000(3) 0.011(3) 0.002(3)
C23A 0.019(3) 0.016(3) 0.032(4) 0.004(3) 0.002(3) 0.001(2)
C24A 0.021(3) 0.018(3) 0.012(3) 0.006(2) 0.009(2) 0.002(2)
C25A 0.025(3) 0.014(3) 0.028(4) 0.011(3) 0.013(3) 0.005(2)
C26A 0.037(4) 0.019(3) 0.038(5) 0.013(3) 0.018(4) 0.002(3)
C27A 0.040(4) 0.023(4) 0.047(5) 0.009(3) 0.027(4) -0.004(3)
C28A 0.021(3) 0.036(4) 0.031(4) 0.001(3) 0.021(3) -0.002(3)
C29A 0.013(3) 0.022(3) 0.023(3) 0.001(2) 0.013(2) 0.001(2)
C30A 0.017(3) 0.006(2) 0.016(3) 0.001(2) 0.009(2) 0.0024(19)
C31A 0.023(3) 0.018(3) 0.024(3) 0.001(3) 0.017(3) 0.004(2)
C32A 0.043(4) 0.020(3) 0.030(4) 0.000(3) 0.016(3) 0.014(3)
C33A 0.028(4) 0.021(3) 0.039(4) 0.008(3) 0.016(3) 0.014(3)
C34A 0.028(3) 0.011(3) 0.024(4) 0.001(2) 0.004(3) 0.010(2)
C35A 0.020(3) 0.011(3) 0.021(3) 0.001(2) 0.004(2) 0.008(2)
C36A 0.013(3) 0.022(3) 0.027(4) 0.005(3) 0.011(2) 0.001(2)
O36A 0.029(3) 0.038(3) 0.046(4) 0.021(3) 0.001(3) 0.013(2)
C37A 0.023(3) 0.010(2) 0.027(3) 0.005(2) 0.017(2) -0.001(2)
O37A 0.031(3) 0.007(2) 0.062(4) 0.005(2) 0.020(3) -0.0024(18)
C38A 0.013(2) 0.017(3) 0.017(3) 0.005(2) 0.006(2) -0.005(2)
O38A 0.051(3) 0.015(2) 0.031(3) -0.004(2) 0.007(3) -0.007(2)
C39A 0.013(2) 0.018(3) 0.026(4) -0.005(2) 0.008(2) 0.003(2)
O39A 0.026(3) 0.031(3) 0.032(3) -0.012(2) -0.008(2) 0.005(2)
W1B 0.02467(13) 0.02492(13) 0.02795(16) -0.00033(13) 0.00485(11) 0.00221(12)
N1B 0.037(3) 0.025(3) 0.027(3) 0.004(3) 0.008(3) 0.003(3)
C2B 0.028(3) 0.026(3) 0.030(4) 0.003(3) -0.005(3) 0.007(3)
P3B 0.0215(8) 0.0264(9) 0.0238(10) -0.0025(7) 0.0041(7) 0.0038(7)
C4B 0.041(4) 0.029(4) 0.027(4) -0.004(3) 0.005(3) 0.004(3)
P5B 0.0287(9) 0.0315(10) 0.0278(11) -0.0005(8) 0.0060(8) 0.0017(8)
C6B 0.033(6) 0.033(5) 0.023(5) 0.002(4) -0.007(5) -0.001(5)
N7B 0.053(6) 0.030(5) 0.037(6) 0.008(5) 0.008(5) 0.003(5)
C8B 0.042(6) 0.031(5) 0.023(5) 0.005(4) 0.002(5) 0.008(5)
C9B 0.037(7) 0.040(6) 0.036(6) 0.003(5) 0.002(6) -0.007(5)
C10B 0.049(6) 0.022(5) 0.031(6) -0.008(4) 0.005(5) 0.003(5)
C11B 0.031(5) 0.026(5) 0.018(5) -0.001(4) -0.003(5) 0.005(4)
C12B 0.036(4) 0.026(4) 0.025(4) -0.004(3) 0.012(3) -0.005(3)
C13B 0.030(4) 0.036(4) 0.030(4) -0.012(3) -0.006(3) 0.005(3)
C14B 0.032(4) 0.056(6) 0.037(5) -0.010(4) -0.004(4) 0.006(4)
C15B 0.036(4) 0.037(5) 0.057(6) -0.016(4) -0.002(4) -0.004(4)
C16B 0.037(4) 0.028(4) 0.049(5) -0.011(4) -0.013(4) 0.011(3)
C17B 0.024(3) 0.033(4) 0.040(5) -0.008(4) 0.003(3) 0.005(3)
C18B 0.026(3) 0.030(4) 0.026(4) -0.003(3) 0.008(3) 0.007(3)
C19B 0.027(3) 0.037(4) 0.034(4) -0.009(3) 0.012(3) 0.001(3)
C20B 0.047(5) 0.035(4) 0.032(4) -0.008(3) 0.010(4) -0.004(4)
C21B 0.027(4) 0.036(4) 0.062(6) 0.014(4) 0.023(4) -0.001(3)
C22B 0.025(3) 0.032(4) 0.047(5) -0.005(4) 0.003(4) -0.002(3)
C23B 0.019(3) 0.034(4) 0.031(4) -0.002(3) 0.010(3) 0.000(3)
C24B 0.033(4) 0.026(4) 0.045(5) 0.001(3) 0.013(4) 0.002(3)
C25B 0.043(5) 0.044(5) 0.039(5) -0.009(4) 0.009(4) -0.003(4)
C26B 0.058(6) 0.052(6) 0.045(6) -0.022(5) 0.028(5) -0.012(5)
C27B 0.052(6) 0.043(5) 0.065(7) -0.007(5) 0.028(5) 0.009(4)
C28B 0.047(5) 0.039(5) 0.050(6) -0.003(4) 0.016(4) 0.010(4)
C29B 0.040(4) 0.033(4) 0.045(5) -0.005(4) 0.008(4) 0.001(3)
C30B 0.037(4) 0.032(4) 0.032(4) -0.001(3) 0.008(4) -0.001(3)
C31B 0.059(6) 0.044(5) 0.032(5) -0.004(4) 0.008(4) -0.011(4)
C32B 0.066(7) 0.043(5) 0.044(6) -0.005(4) 0.027(5) -0.012(5)
C33B 0.053(6) 0.045(5) 0.054(6) -0.008(5) 0.009(5) -0.012(5)
C34B 0.046(5) 0.039(5) 0.038(5) -0.005(4) 0.004(4) -0.002(4)
C35B 0.042(5) 0.038(5) 0.034(5) 0.000(4) 0.005(4) 0.001(4)
C36B 0.039(4) 0.024(4) 0.041(5) -0.003(3) 0.009(4) 0.007(3)
O36B 0.045(4) 0.051(4) 0.056(5) -0.023(3) -0.008(3) 0.005(3)
C37B 0.028(4) 0.044(5) 0.051(6) 0.012(4) 0.002(4) -0.014(3)
O37B 0.041(4) 0.046(4) 0.068(5) 0.009(3) 0.018(3) 0.014(3)
C38B 0.030(4) 0.024(4) 0.047(5) -0.001(3) 0.006(4) 0.002(3)
O38B 0.043(3) 0.035(3) 0.056(4) 0.005(3) 0.037(3) 0.000(3)
C39B 0.043(4) 0.024(4) 0.031(4) 0.006(3) 0.011(4) 0.002(3)
O39B 0.039(3) 0.048(4) 0.044(4) 0.003(3) -0.008(3) -0.010(3)

loop_
_atom_type_symbol
_atom_type_description
_atom_type_scat_dispersion_real
_atom_type_scat_dispersion_imag
_atom_type_scat_source
C C 0.0033 0.0016 'International Tables Vol C Tables 4.2.6.8 and 6.1.1.4'
H H 0.0000 0.0000 'International Tables Vol C Tables 4.2.6.8 and 6.1.1.4'
N N 0.0061 0.0033 'International Tables Vol C Tables 4.2.6.8 and 6.1.1.4'
O O 0.0106 0.0060 'International Tables Vol C Tables 4.2.6.8 and 6.1.1.4'
P P 0.1023 0.0942 'International Tables Vol C Tables 4.2.6.8 and 6.1.1.4'
W W -0.8490 6.8722 'International Tables Vol C Tables 4.2.6.8 and 6.1.1.4'

loop_
_geom_angle_atom_site_label_1
_geom_angle_atom_site_label_2
_geom_angle_atom_site_label_3
_geom_angle
C38A W1A C37A 88.8(2)
C38A W1A C36A 90.3(3)
C37A W1A C36A 84.8(3)
C38A W1A C39A 86.0(2)
C37A W1A C39A 85.5(3)
C36A W1A C39A 169.7(3)
C38A W1A P3A 91.40(16)
C37A W1A P3A 171.27(19)
C36A W1A P3A 86.44(18)
C39A W1A P3A 103.20(18)
C38A W1A P5A 175.61(16)
C37A W1A P5A 95.40(19)
C36A W1A P5A 88.9(2)
C39A W1A P5A 95.57(18)
P3A W1A P5A 84.25(5)
C6A N1A C2A 119.6(6)
C6' N1A C2A 126.5(11)
C6A N1A C4A 121.2(7)
C6' N1A C4A 115.0(12)
C2A N1A C4A 117.0(5)
N1A C2A P3A 115.3(4)
C2A P3A C18A 96.6(3)
C2A P3A C12A 101.1(3)
C18A P3A C12A 106.8(3)
C2A P3A W1A 110.2(2)
C18A P3A W1A 118.68(19)
C12A P3A W1A 119.59(17)
N1A C4A P5A 112.8(4)
C4A P5A C24A 100.8(3)
C4A P5A C30A 99.0(3)
C24A P5A C30A 104.1(3)
C4A P5A W1A 110.5(2)
C24A P5A W1A 116.4(2)
C30A P5A W1A 122.7(2)
N1A C6A N7A 113.1(9)
N1A C6A C11A 126.7(8)
N7A C6A C11A 120.0
C6A N7A C8A 120.0
N7A C8A C9A 120.0
C10A C9A C8A 120.0
C9A C10A C11A 120.0
C10A C11A C6A 120.0
N7' C6' C11' 120.0
N7' C6' N1A 108.6(18)
C11' C6' N1A 131.4(18)
C8' N7' C6' 120.0
N7' C8' C9' 120.0
C8' C9' C10' 120.0
C11' C10' C9' 120.0
C10' C11' C6' 120.0
C17A C12A C13A 110.4(5)
C17A C12A P3A 113.7(4)
C13A C12A P3A 112.1(4)
C12A C13A C14A 109.9(5)
C15A C14A C13A 110.8(5)
C14A C15A C16A 111.4(6)
C15A C16A C17A 110.7(5)
C12A C17A C16A 107.9(5)
C19A C18A C23A 109.3(5)
C19A C18A P3A 114.6(4)
C23A C18A P3A 110.8(5)
C18A C19A C20A 111.2(5)
C21A C20A C19A 111.5(6)
C22A C21A C20A 110.8(7)
C21A C22A C23A 111.5(6)
C22A C23A C18A 111.0(6)
C25A C24A C29A 112.1(5)
C25A C24A P5A 114.0(4)
C29A C24A P5A 110.2(4)
C26A C25A C24A 110.0(6)
C27A C26A C25A 111.8(7)
C26A C27A C28A 111.3(6)
C27A C28A C29A 111.7(6)
C28A C29A C24A 110.9(5)
C35A C30A C31A 110.9(5)
C35A C30A P5A 115.6(4)
C31A C30A P5A 114.6(4)
C32A C31A C30A 109.6(5)
C33A C32A C31A 110.4(6)
C32A C33A C34A 110.8(6)
C33A C34A C35A 113.0(6)
C30A C35A C34A 110.2(5)
O36A C36A W1A 176.1(6)
O37A C37A W1A 173.8(6)
O38A C38A W1A 178.9(6)
O39A C39A W1A 171.0(5)
C38B W1B C37B 87.7(4)
C38B W1B C36B 90.3(3)
C37B W1B C36B 84.4(3)
C38B W1B C39B 84.4(3)
C37B W1B C39B 87.6(3)
C36B W1B C39B 170.6(3)
C38B W1B P3B 92.0(2)
C37B W1B P3B 170.5(2)
C36B W1B P3B 86.1(2)
C39B W1B P3B 101.8(2)
C38B W1B P5B 175.6(2)
C37B W1B P5B 96.3(3)
C36B W1B P5B 88.3(3)
C39B W1B P5B 97.5(2)
P3B W1B P5B 83.75(7)
C6B N1B C2B 117.6(7)
C6" N1B C2B 124.9(10)
C6B N1B C4B 124.5(8)
C6" N1B C4B 119.2(10)
C2B N1B C4B 115.0(6)
N1B C2B P3B 115.6(5)
C12B P3B C18B 105.4(3)
C12B P3B C2B 102.1(3)
C18B P3B C2B 97.1(3)
C12B P3B W1B 120.8(2)
C18B P3B W1B 117.1(2)
C2B P3B W1B 110.8(2)
N1B C4B P5B 113.4(5)
C24B P5B C30B 104.8(4)
C24B P5B C4B 100.1(4)
C30B P5B C4B 98.2(4)
C24B P5B W1B 117.4(3)
C30B P5B W1B 122.6(3)
C4B P5B W1B 109.7(3)
N1B C6B N7B 110.0(9)
N1B C6B C11B 129.6(9)
N7B C6B C11B 120.0
C6B N7B C8B 120.0
N7B C8B C9B 120.0
C10B C9B C8B 120.0
C11B C10B C9B 120.0
C10B C11B C6B 120.0
N1B C6" N7" 111.5(14)
N1B C6" C11" 128.1(14)
N7" C6" C11" 120.0
C6" N7" C8" 120.0
N7" C8" C9" 120.0
C10" C9" C8" 120.0
C11" C10" C9" 120.0
C10" C11" C6" 120.0
C13B C12B C17B 108.5(6)
C13B C12B P3B 116.0(5)
C17B C12B P3B 119.1(5)
C14B C13B C12B 112.7(7)
C15B C14B C13B 112.9(7)
C14B C15B C16B 110.9(7)
C17B C16B C15B 111.5(7)
C16B C17B C12B 113.1(6)
C23B C18B C19B 110.5(6)
C23B C18B P3B 112.2(5)
C19B C18B P3B 114.0(5)
C20B C19B C18B 111.1(6)
C19B C20B C21B 111.9(7)
C22B C21B C20B 111.4(7)
C21B C22B C23B 112.3(6)
C22B C23B C18B 111.5(6)
C25B C24B C29B 110.2(6)
C25B C24B P5B 113.6(6)
C29B C24B P5B 110.1(6)
C24B C25B C26B 110.0(7)
C27B C26B C25B 111.1(8)
C28B C27B C26B 111.3(7)
C27B C28B C29B 111.1(8)
C28B C29B C24B 111.9(7)
C31B C30B C35B 108.1(7)
C31B C30B P5B 114.9(6)
C35B C30B P5B 116.0(6)
C32B C31B C30B 111.1(8)
C31B C32B C33B 111.0(8)
C32B C33B C34B 110.1(8)
C33B C34B C35B 110.9(8)
C34B C35B C30B 111.0(7)
O36B C36B W1B 175.4(7)
O37B C37B W1B 177.7(7)
O38B C38B W1B 179.3(8)
O39B C39B W1B 172.0(7)
C40 C41 C42 121.1(8)
C40 C41 C46 118.9(8)
C42 C41 C46 120.0
C43 C42 C41 120.0
C42 C43 C44 120.0
C43 C44 C45 120.0
C44 C45 C46 120.0
C45 C46 C41 120.0
C40' C41' C42' 120.3(8)
C40' C41' C46' 119.7(8)
C42' C41' C46' 120.0
C41' C42' C43' 120.0
C44' C43' C42' 120.0
C43' C44' C45' 120.0
C46' C45' C44' 120.0
C45' C46' C41' 120.0
C40" C41" C42" 119.8(8)
C40" C41" C46" 120.2(8)
C42" C41" C46" 120.0
C43" C42" C41" 120.0
C42" C43" C44" 120.0
C45" C44" C43" 120.0
C44" C45" C46" 120.0
C45" C46" C41" 120.0
C40* C41* C42* 120.5(8)
C40* C41* C46* 119.5(8)
C42* C41* C46* 120.0
C43* C42* C41* 120.0
C42* C43* C44* 120.0
C45* C44* C43* 120.0
C44* C45* C46* 120.0
C45* C46* C41* 120.0

loop_
_geom_bond_atom_site_label_1
_geom_bond_atom_site_label_2
_geom_bond_distance
W1A C38A 2.010(7)
W1A C37A 2.027(6)
W1A C36A 2.028(6)
W1A C39A 2.036(6)
W1A P3A 2.5420(15)
W1A P5A 2.5596(16)
N1A C6A 1.377(7)
N1A C6' 1.420(12)
N1A C2A 1.451(8)
N1A C4A 1.469(8)
C2A P3A 1.865(6)
P3A C18A 1.868(6)
P3A C12A 1.894(6)
C4A P5A 1.862(6)
P5A C24A 1.871(6)
P5A C30A 1.877(5)
C6A N7A 1.3900
C6A C11A 1.3900
N7A C8A 1.3900
C8A C9A 1.3900
C9A C10A 1.3900
C10A C11A 1.3900
C6' N7' 1.3900
C6' C11' 1.3900
N7' C8' 1.3900
C8' C9' 1.3900
C9' C10' 1.3900
C10' C11' 1.3900
C12A C17A 1.528(8)
C12A C13A 1.537(9)
C13A C14A 1.541(9)
C14A C15A 1.533(9)
C15A C16A 1.533(9)
C16A C17A 1.564(8)
C18A C19A 1.526(9)
C18A C23A 1.549(8)
C19A C20A 1.533(9)
C20A C21A 1.522(11)
C21A C22A 1.515(11)
C22A C23A 1.532(9)
C24A C25A 1.532(8)
C24A C29A 1.532(8)
C25A C26A 1.517(9)
C26A C27A 1.512(11)
C27A C28A 1.526(10)
C28A C29A 1.528(9)
C30A C35A 1.527(8)
C30A C31A 1.544(8)
C31A C32A 1.544(8)
C32A C33A 1.514(10)
C33A C34A 1.521(10)
C34A C35A 1.536(8)
C36A O36A 1.139(7)
C37A O37A 1.136(7)
C38A O38A 1.120(8)
C39A O39A 1.153(7)
W1B C38B 1.941(9)
W1B C37B 1.949(10)
W1B C36B 2.012(8)
W1B C39B 2.037(8)
W1B P3B 2.5305(19)
W1B P5B 2.559(2)
N1B C6B 1.357(8)
N1B C6" 1.365(12)
N1B C2B 1.444(10)
N1B C4B 1.450(9)
C2B P3B 1.880(7)
P3B C12B 1.820(7)
P3B C18B 1.862(7)
C4B P5B 1.875(7)
P5B C24B 1.829(8)
P5B C30B 1.865(8)
C6B N7B 1.3900
C6B C11B 1.3900
N7B C8B 1.3900
C8B C9B 1.3900
C9B C10B 1.3900
C10B C11B 1.3900
C6" N7" 1.3900
C6" C11" 1.3900
N7" C8" 1.3900
C8" C9" 1.3900
C9" C10" 1.3900
C10" C11" 1.3900
C12B C13B 1.534(10)
C12B C17B 1.542(10)
C13B C14B 1.513(11)
C14B C15B 1.508(11)
C15B C16B 1.516(11)
C16B C17B 1.491(10)
C18B C23B 1.537(10)
C18B C19B 1.538(11)
C19B C20B 1.529(11)
C20B C21B 1.530(11)
C21B C22B 1.513(12)
C22B C23B 1.521(10)
C24B C25B 1.540(11)
C24B C29B 1.552(10)
C25B C26B 1.547(12)
C26B C27B 1.539(13)
C27B C28B 1.516(12)
C28B C29B 1.521(12)
C30B C31B 1.525(12)
C30B C35B 1.541(11)
C31B C32B 1.511(11)
C32B C33B 1.516(12)
C33B C34B 1.518(13)
C34B C35B 1.530(11)
C36B O36B 1.161(9)
C37B O37B 1.184(10)
C38B O38B 1.205(10)
C39B O39B 1.151(9)
C40 C41 1.363(17)
C41 C42 1.3900
C41 C46 1.3900
C42 C43 1.3900
C43 C44 1.3900
C44 C45 1.3900
C45 C46 1.3900
C40' C41' 1.359(18)
C41' C42' 1.3900
C41' C46' 1.3900
C42' C43' 1.3900
C43' C44' 1.3900
C44' C45' 1.3900
C45' C46' 1.3900
C40" C41" 1.353(17)
C41" C42" 1.3900
C41" C46" 1.3900
C42" C43" 1.3900
C43" C44" 1.3900
C44" C45" 1.3900
C45" C46" 1.3900
C40* C41* 1.358(17)
C41* C42* 1.3900
C41* C46* 1.3900
C42* C43* 1.3900
C43* C44* 1.3900
C44* C45* 1.3900
C45* C46* 1.3900
